data_7010385
loop_
_publ_author_name
'Bleuel, Elke'
'Schwab, Peter'
'Laubender, Matthias'
'Werner, Helmut'

_publ_contact_author
;
        Prof. Dr. Helmut Werner
        Institut f\"ur Anorganische Chemie
        Universit\"at W\"urzburg
        Am Hubland
        D-97074 W\"urzburg
        Deutschland
;
_publ_section_title
;
 Carbenerhodium(I) complexes of the half-sandwich-type: reactions with
 electrophiles
;
_journal_issue 3
_journal_name_full 'Journal of the Chemical Society, Dalton Transactions'
_journal_page_first 266
_journal_paper_doi 10.1039/b008354m
_journal_year 2001
_chemical_formula_sum 'C27 H36 Cl2 P Rh'
_chemical_formula_weight 565.34
_chemical_name_systematic
; 
 ? 
;
_space_group_IT_number 9
_symmetry_cell_setting monoclinic
_symmetry_Int_Tables_number 9
_symmetry_space_group_name_Hall 'C -2yc'
_symmetry_space_group_name_H-M 'C 1 c 1'
_atom_sites_solution_hydrogens geom
_atom_sites_solution_primary direct
_atom_sites_solution_secondary difmap
_audit_creation_method SHELXL
_cell_angle_alpha 90.00
_cell_angle_beta 106.85(1)
_cell_angle_gamma 90.00
_cell_formula_units_Z 4
_cell_length_a 8.865(2)
_cell_length_b 23.214(2)
_cell_length_c 13.172(3)
_cell_measurement_reflns_used 25
_cell_measurement_temperature 173(2)
_cell_measurement_theta_max 15
_cell_measurement_theta_min 10
_cell_volume 2594.3(9)
_computing_cell_refinement 'CAD4 (Enraf-Nonius)'
_computing_data_collection 'CAD4 (Enraf-Nonius)'
_computing_data_reduction 'BEGIN (SDP)'
_computing_structure_refinement 'SHELXL-93 (Sheldrick, 1993)'
_computing_structure_solution 'SHELXS-86 (Sheldrick, 1990)'
_diffrn_ambient_temperature 173(2)
_diffrn_measurement_device 'CAD4 (Enraf-Nonius)'
_diffrn_measurement_method 'Omega scans'
_diffrn_radiation_monochromator graphite
_diffrn_radiation_source 'fine-focus sealed tube'
_diffrn_radiation_type 'Mo K\a'
_diffrn_radiation_wavelength 0.71073
_diffrn_reflns_av_R_equivalents 0.0000
_diffrn_reflns_av_sigmaI/netI 0.0316
_diffrn_reflns_limit_h_max 12
_diffrn_reflns_limit_h_min 0
_diffrn_reflns_limit_k_max 31
_diffrn_reflns_limit_k_min 0
_diffrn_reflns_limit_l_max 17
_diffrn_reflns_limit_l_min -17
_diffrn_reflns_number 3624
_diffrn_reflns_theta_max 28.92
_diffrn_reflns_theta_min 2.39
_diffrn_standards_interval_time 60
_diffrn_standards_number 2
_exptl_absorpt_coefficient_mu 0.931
_exptl_absorpt_correction_T_max 1.00
_exptl_absorpt_correction_T_min 0.89
_exptl_absorpt_correction_type empirical
_exptl_absorpt_process_details
;
 empirical absorption correction by psi-scans from 6 reflections 
 with chi-angles near 90 degrees
;
_exptl_crystal_colour red
_exptl_crystal_density_diffrn 1.447
_exptl_crystal_description rhomb
_exptl_crystal_F_000 1168
_exptl_crystal_size_max 0.40
_exptl_crystal_size_mid 0.25
_exptl_crystal_size_min 0.08
_refine_diff_density_max 0.673
_refine_diff_density_min -0.813
_refine_diff_density_rms 0.079
_refine_ls_abs_structure_details 'Flack H D (1983), Acta Cryst. A39, 876-881'
_refine_ls_abs_structure_Flack -0.02(3)
_refine_ls_extinction_method none
_refine_ls_goodness_of_fit_all 1.074
_refine_ls_goodness_of_fit_obs 1.061
_refine_ls_hydrogen_treatment refxyz
_refine_ls_matrix_type full
_refine_ls_number_parameters 290
_refine_ls_number_reflns 3624
_refine_ls_number_restraints 2
_refine_ls_restrained_S_all 1.074
_refine_ls_restrained_S_obs 1.061
_refine_ls_R_factor_all 0.0308
_refine_ls_R_factor_obs 0.0284
_refine_ls_shift/esd_max -0.001
_refine_ls_shift/esd_mean 0.000
_refine_ls_structure_factor_coef Fsqd
_refine_ls_weighting_details 'w=1/[\s^2^(Fo^2^)+(0.0351P)^2^+2.0436P] where P=(Fo^2^+2Fc^2^)/3'
_refine_ls_weighting_scheme calc
_refine_ls_wR_factor_all 0.0698
_refine_ls_wR_factor_obs 0.0675
_reflns_number_observed 3488
_reflns_number_total 3624
_reflns_observed_criterion >2sigma(I)
_cod_data_source_file b008354m.txt
_cod_data_source_block 7a
_cod_depositor_comments
;
The following automatic conversions were performed:

'_refine_ls_weighting_scheme' value 'calc
w=1/[\s^2^(Fo^2^)+(0.0351P)^2^+2.0436P] where P=(Fo^2^+2Fc^2^)/3' was
changed to 'calc'. New tag '_refine_ls_weighting_details' was
created. The value of the new tag was set to
'w=1/[\s^2^(Fo^2^)+(0.0351P)^2^+2.0436P] where P=(Fo^2^+2Fc^2^)/3'.

Automatic conversion script
Id: cif_fix_values 3143 2015-03-26 13:38:13Z robertas 
;
_cod_original_cell_volume 2594(1)
_cod_database_code 7010385

loop_
_symmetry_equiv_pos_as_xyz
'x, y, z'
'x, -y, z+1/2'
'x+1/2, y+1/2, z'
'x+1/2, -y+1/2, z+1/2'

loop_
_atom_site_aniso_label
_atom_site_aniso_U_11
_atom_site_aniso_U_22
_atom_site_aniso_U_33
_atom_site_aniso_U_23
_atom_site_aniso_U_13
_atom_site_aniso_U_12
Rh 0.01432(11) 0.01999(12) 0.01675(11) 0.0013(2) 0.00262(8) -0.0012(2)
P 0.0168(4) 0.0245(5) 0.0185(4) 0.0007(4) 0.0045(4) -0.0035(4)
Cl1 0.0167(4) 0.0364(6) 0.0421(6) 0.0107(5) 0.0048(4) 0.0040(4)
Cl2 0.0318(5) 0.0313(5) 0.0184(4) -0.0018(4) 0.0046(4) -0.0007(4)
C1 0.022(2) 0.023(2) 0.026(2) 0.005(2) 0.001(2) 0.000(2)
C2 0.032(2) 0.028(2) 0.019(2) 0.007(2) -0.002(2) -0.004(2)
C3 0.039(2) 0.028(2) 0.020(2) 0.001(2) 0.014(2) -0.005(2)
C4 0.028(2) 0.026(2) 0.020(2) 0.0023(15) 0.009(2) -0.005(2)
C5 0.029(2) 0.022(2) 0.020(2) 0.0039(14) 0.004(2) -0.005(2)
C6 0.026(2) 0.023(2) 0.026(2) 0.000(2) 0.010(2) -0.006(2)
C10 0.031(2) 0.025(2) 0.024(2) -0.004(2) 0.007(2) -0.009(2)
C11 0.019(2) 0.039(2) 0.026(2) -0.004(2) 0.009(2) -0.006(2)
C12 0.028(2) 0.025(2) 0.032(2) 0.009(2) 0.006(2) -0.003(2)
C13 0.042(3) 0.039(3) 0.029(2) -0.008(2) 0.006(2) -0.017(2)
C14 0.050(3) 0.030(2) 0.041(3) -0.009(2) 0.020(2) 0.000(2)
C15 0.027(2) 0.066(4) 0.037(3) 0.012(3) 0.014(2) 0.012(2)
C16 0.024(2) 0.067(4) 0.028(2) -0.008(2) 0.010(2) -0.002(2)
C17 0.055(3) 0.034(3) 0.034(2) 0.008(2) 0.004(2) -0.017(2)
C18 0.036(3) 0.035(2) 0.025(2) 0.010(2) -0.001(2) -0.006(2)
C20 0.030(2) 0.020(2) 0.025(2) -0.0020(15) 0.008(2) -0.006(2)
C21 0.037(3) 0.024(2) 0.041(3) 0.002(2) 0.015(2) 0.001(2)
C22 0.044(3) 0.027(2) 0.048(3) -0.001(2) 0.025(3) -0.004(2)
C22 0.026(2) 0.040(3) 0.046(3) -0.012(2) 0.011(2) -0.006(2)
C24 0.029(2) 0.053(3) 0.038(3) 0.009(2) 0.005(2) -0.003(2)
C25 0.031(2) 0.047(3) 0.033(2) 0.010(2) 0.006(2) -0.007(2)
C30 0.026(2) 0.021(2) 0.039(2) 0.003(2) 0.009(2) -0.007(2)
C31 0.034(3) 0.031(2) 0.050(3) 0.000(2) 0.022(2) -0.004(2)
C32 0.040(3) 0.031(3) 0.097(5) 0.006(3) 0.042(3) 0.006(2)
C33 0.033(3) 0.041(3) 0.088(5) 0.027(3) 0.024(3) 0.010(2)
C34 0.032(3) 0.047(3) 0.056(3) 0.023(3) 0.005(2) -0.002(2)
C35 0.037(3) 0.031(2) 0.042(3) 0.010(2) 0.001(2) 0.001(2)

loop_
_atom_site_label
_atom_site_type_symbol
_atom_site_fract_x
_atom_site_fract_y
_atom_site_fract_z
_atom_site_U_iso_or_equiv
_atom_site_thermal_displace_type
_atom_site_occupancy
_atom_site_calc_flag
_atom_site_refinement_flags
_atom_site_disorder_group
Rh Rh 0.43833(3) 0.256302(10) 0.22116(3) 0.01742(7) Uani 1 d . .
P P 0.58963(11) 0.33597(4) 0.20555(8) 0.0200(2) Uani 1 d . .
Cl1 Cl 0.20472(12) 0.31005(5) 0.14278(9) 0.0325(2) Uani 1 d . .
Cl2 Cl 0.44335(13) 0.21204(5) 0.05748(8) 0.0277(2) Uani 1 d . .
C1 C 0.5665(5) 0.1866(2) 0.3159(3) 0.0252(8) Uani 1 d . .
H1 H 0.6488(5) 0.1681(2) 0.2956(3) 0.030 Uiso 1 calc R .
C2 C 0.5827(6) 0.2366(2) 0.3806(3) 0.0283(9) Uani 1 d . .
H2 H 0.6786(6) 0.2553(2) 0.4166(3) 0.034 Uiso 1 calc R .
C3 C 0.4292(6) 0.2535(2) 0.3813(3) 0.0280(9) Uani 1 d . .
H3 H 0.4032(6) 0.2875(2) 0.4128(3) 0.034 Uiso 1 calc R .
C4 C 0.3192(5) 0.2102(2) 0.3257(3) 0.0243(8) Uani 1 d . .
H4 H 0.2091(5) 0.2098(2) 0.3174(3) 0.029 Uiso 1 calc R .
C5 C 0.4020(5) 0.1687(2) 0.2863(3) 0.0240(8) Uani 1 d . .
C6 C 0.3412(5) 0.1148(2) 0.2249(4) 0.0244(8) Uani 1 d . .
H6 H 0.3460(56) 0.1185(21) 0.1609(38) 0.020(12) Uiso 1 d . .
C10 C 0.6297(5) 0.3761(2) 0.3337(3) 0.0268(9) Uani 1 d . .
H10 H 0.6459(5) 0.3458(2) 0.3898(3) 0.032 Uiso 1 calc R .
C11 C 0.7856(5) 0.3215(2) 0.1888(3) 0.0277(9) Uani 1 d . .
H11 H 0.8469(5) 0.3582(2) 0.2042(3) 0.033 Uiso 1 calc R .
C12 C 0.4905(6) 0.3885(2) 0.1008(4) 0.0289(9) Uani 1 d . .
H12 H 0.3989(6) 0.4040(2) 0.1222(4) 0.035 Uiso 1 calc R .
C13 C 0.7781(6) 0.4135(2) 0.3663(4) 0.0377(11) Uani 1 d . .
H13A H 0.7690(21) 0.4446(10) 0.3146(18) 0.056 Uiso 1 calc R .
H13B H 0.8705(8) 0.3898(4) 0.3684(30) 0.056 Uiso 1 calc R .
H13C H 0.7898(26) 0.4300(14) 0.4366(14) 0.056 Uiso 1 calc R .
C14 C 0.4832(7) 0.4091(2) 0.3386(4) 0.0390(11) Uani 1 d . .
H14A H 0.3907(10) 0.3841(6) 0.3150(31) 0.058 Uiso 1 calc R .
H14B H 0.4690(28) 0.4429(10) 0.2921(25) 0.058 Uiso 1 calc R .
H14C H 0.4959(21) 0.4216(15) 0.4116(7) 0.058 Uiso 1 calc R .
C15 C 0.8758(6) 0.2768(3) 0.2675(4) 0.0424(12) Uani 1 d . .
H15A H 0.8740(44) 0.2873(10) 0.3391(6) 0.064 Uiso 1 calc R .
H15B H 0.9852(14) 0.2752(13) 0.2651(25) 0.064 Uiso 1 calc R .
H15C H 0.8265(31) 0.2390(4) 0.2489(21) 0.064 Uiso 1 calc R .
C16 C 0.7787(6) 0.3035(3) 0.0757(4) 0.0392(12) Uani 1 d . .
H16A H 0.7420(46) 0.3360(6) 0.0274(6) 0.059 Uiso 1 calc R .
H16B H 0.7057(37) 0.2711(12) 0.0538(12) 0.059 Uiso 1 calc R .
H16C H 0.8840(11) 0.2918(17) 0.0736(8) 0.059 Uiso 1 calc R .
C17 C 0.5923(7) 0.4409(2) 0.0932(4) 0.0430(13) Uani 1 d . .
H17A H 0.6898(23) 0.4279(2) 0.0796(33) 0.065 Uiso 1 calc R .
H17B H 0.6181(42) 0.4624(10) 0.1601(13) 0.065 Uiso 1 calc R .
H17C H 0.5340(20) 0.4659(9) 0.0351(22) 0.065 Uiso 1 calc R .
C18 C 0.4207(6) 0.3617(2) -0.0091(3) 0.0342(10) Uani 1 d . .
H18A H 0.3651(38) 0.3261(9) -0.0024(5) 0.051 Uiso 1 calc R .
H18B H 0.5058(7) 0.3530(15) -0.0405(13) 0.051 Uiso 1 calc R .
H18C H 0.3467(34) 0.3889(7) -0.0547(10) 0.051 Uiso 1 calc R .
C20 C 0.1636(5) 0.1087(2) 0.2049(3) 0.0252(8) Uani 1 d . .
C21 C 0.0989(6) 0.0728(2) 0.2655(4) 0.0331(10) Uani 1 d . .
H21 H 0.1659(6) 0.0505(2) 0.3210(4) 0.040 Uiso 1 calc R .
C22 C -0.0657(7) 0.0693(2) 0.2450(4) 0.0372(12) Uani 1 d . .
H22 H -0.1094(7) 0.0447(2) 0.2868(4) 0.045 Uiso 1 calc R .
C22 C -0.1631(6) 0.1011(2) 0.1652(4) 0.0374(11) Uani 1 d . .
H22A H -0.2742(6) 0.0978(2) 0.1503(4) 0.045 Uiso 1 calc R .
C24 C -0.0994(6) 0.1380(3) 0.1065(4) 0.0413(12) Uani 1 d . .
H24 H -0.1669(6) 0.1613(3) 0.0531(4) 0.050 Uiso 1 calc R .
C25 C 0.0624(6) 0.1411(2) 0.1248(4) 0.0375(11) Uani 1 d . .
H25 H 0.1047(6) 0.1657(2) 0.0822(4) 0.045 Uiso 1 calc R .
C30 C 0.4396(5) 0.0635(2) 0.2761(4) 0.0289(9) Uani 1 d . .
C31 C 0.4778(6) 0.0206(2) 0.2145(5) 0.0361(11) Uani 1 d . .
H31 H 0.4385(6) 0.0230(2) 0.1394(5) 0.043 Uiso 1 calc R .
C32 C 0.5724(7) -0.0259(2) 0.2601(6) 0.051(2) Uani 1 d . .
H32 H 0.5957(7) -0.0553(2) 0.2167(6) 0.061 Uiso 1 calc R .
C33 C 0.6321(7) -0.0289(3) 0.3697(6) 0.053(2) Uani 1 d . .
H33 H 0.6983(7) -0.0602(3) 0.4013(6) 0.063 Uiso 1 calc R .
C34 C 0.5963(6) 0.0130(2) 0.4327(5) 0.0468(14) Uani 1 d . .
H34 H 0.6374(6) 0.0106(2) 0.5077(5) 0.056 Uiso 1 calc R .
C35 C 0.4999(6) 0.0590(2) 0.3869(4) 0.0392(11) Uani 1 d . .
H35 H 0.4747(6) 0.0877(2) 0.4309(4) 0.047 Uiso 1 calc R .

loop_
_atom_type_symbol
_atom_type_description
_atom_type_scat_dispersion_real
_atom_type_scat_dispersion_imag
_atom_type_scat_source
C C 0.0033 0.0016 'International Tables Vol C Tables 4.2.6.8 and 6.1.1.4'
H H 0.0000 0.0000 'International Tables Vol C Tables 4.2.6.8 and 6.1.1.4'
Cl Cl 0.1484 0.1585 'International Tables Vol C Tables 4.2.6.8 and 6.1.1.4'
P P 0.1023 0.0942 'International Tables Vol C Tables 4.2.6.8 and 6.1.1.4'
Rh Rh -1.2870 0.9190 'International Tables Vol C Tables 4.2.6.8 and 6.1.1.4'

loop_
_geom_angle_atom_site_label_1
_geom_angle_atom_site_label_2
_geom_angle_atom_site_label_3
_geom_angle
_geom_angle_site_symmetry_1
_geom_angle_site_symmetry_3
_geom_angle_publ_flag
C3 Rh C1 64.5(2) . . ?
C3 Rh C2 38.5(2) . . ?
C1 Rh C2 38.4(2) . . ?
C3 Rh C4 38.5(2) . . ?
C1 Rh C4 63.1(2) . . ?
C2 Rh C4 63.5(2) . . ?
C3 Rh C5 63.2(2) . . ?
C1 Rh C5 38.4(2) . . ?
C2 Rh C5 63.4(2) . . ?
C4 Rh C5 36.2(2) . . ?
C3 Rh P 107.4(1) . . ?
C1 Rh P 115.3(1) . . ?
C2 Rh P 93.4(1) . . ?
C4 Rh P 145.3(1) . . ?
C5 Rh P 153.5(1) . . ?
C3 Rh Cl1 99.6(1) . . ?
C1 Rh Cl1 153(1) . . ?
C2 Rh Cl1 136.5(1) . . ?
C4 Rh Cl1 90.7(1) . . ?
C5 Rh Cl1 115.7(1) . . ?
P Rh Cl1 89.79(4) . . ?
C3 Rh Cl2 152.9(1) . . ?
C1 Rh Cl2 93.1(1) . . ?
C2 Rh Cl2 128.4(1) . . ?
C4 Rh Cl2 118.9(1) . . ?
C5 Rh Cl2 89.9(1) . . ?
P Rh Cl2 95.72(4) . . ?
Cl1 Rh Cl2 94.30(4) . . ?
C11 P C12 106.8(2) . . ?
C11 P C10 105.0(2) . . ?
C12 P C10 105.6(2) . . ?
C11 P Rh 116.9(2) . . ?
C12 P Rh 115.2(2) . . ?
C10 P Rh 106.3(1) . . ?
C2 C1 C5 108.2(4) . . ?
C2 C1 Rh 71.2(2) . . ?
C5 C1 Rh 74.9(2) . . ?
C3 C2 C1 107.4(4) . . ?
C3 C2 Rh 69.5(2) . . ?
C1 C2 Rh 70.3(2) . . ?
C2 C3 C4 108.2(4) . . ?
C2 C3 Rh 72.0(3) . . ?
C4 C3 Rh 74.6(2) . . ?
C5 C4 C3 108.5(4) . . ?
C5 C4 Rh 73.0(2) . . ?
C3 C4 Rh 66.9(2) . . ?
C4 C5 C1 107.3(4) . . ?
C4 C5 C6 128.9(4) . . ?
C1 C5 C6 123.8(4) . . ?
C4 C5 Rh 70.8(2) . . ?
C1 C5 Rh 66.7(2) . . ?
C6 C5 Rh 127.7(3) . . ?
C5 C6 C30 110.2(4) . . ?
C5 C6 C20 111.1(4) . . ?
C30 C6 C20 115.9(4) . . ?
C14 C10 C13 112.1(4) . . ?
C14 C10 P 110.3(3) . . ?
C13 C10 P 117.3(3) . . ?
C15 C11 C16 109.9(4) . . ?
C15 C11 P 111.7(3) . . ?
C16 C11 P 113.1(3) . . ?
C18 C12 C17 110.1(4) . . ?
C18 C12 P 114.2(3) . . ?
C17 C12 P 114.1(3) . . ?
C21 C20 C25 118.6(4) . . ?
C21 C20 C6 122.2(4) . . ?
C25 C20 C6 119.2(4) . . ?
C20 C21 C22 120.1(5) . . ?
C22 C22 C21 120.4(5) . . ?
C22 C22 C24 119.7(5) . . ?
C22 C24 C25 120.4(5) . . ?
C24 C25 C20 120.7(5) . . ?
C31 C30 C35 118.1(5) . . ?
C31 C30 C6 120.7(4) . . ?
C35 C30 C6 121.2(4) . . ?
C30 C31 C32 121.5(5) . . ?
C33 C32 C31 119.2(6) . . ?
C34 C33 C32 120.5(5) . . ?
C33 C34 C35 120.1(6) . . ?
C34 C35 C30 120.5(5) . . ?

loop_
_geom_bond_atom_site_label_1
_geom_bond_atom_site_label_2
_geom_bond_distance
_geom_bond_site_symmetry_2
_geom_bond_publ_flag
Rh C3 2.135(4) . ?
Rh C1 2.155(4) . ?
Rh C2 2.167(4) . ?
Rh C4 2.237(4) . ?
Rh C5 2.266(4) . ?
Rh P 2.328(1) . ?
Rh Cl1 2.382(1) . ?
Rh Cl2 2.400(1) . ?
P C11 1.844(4) . ?
P C12 1.860(4) . ?
P C10 1.870(4) . ?
C1 C2 1.423(6) . ?
C1 C5 1.457(6) . ?
C2 C3 1.419(7) . ?
C3 C4 1.444(6) . ?
C4 C5 1.398(6) . ?
C5 C6 1.504(6) . ?
C6 C30 1.514(6) . ?
C6 C20 1.526(6) . ?
C10 C14 1.525(7) . ?
C10 C13 1.529(6) . ?
C11 C15 1.520(7) . ?
C11 C16 1.531(6) . ?
C12 C18 1.532(6) . ?
C12 C17 1.535(6) . ?
C20 C21 1.389(6) . ?
C20 C25 1.391(6) . ?
C21 C22 1.407(7) . ?
C22 C22 1.367(8) . ?
C22 C24 1.380(8) . ?
C24 C25 1.386(7) . ?
C30 C31 1.387(7) . ?
C30 C35 1.405(7) . ?
C31 C32 1.392(7) . ?
C32 C33 1.39(1) . ?
C33 C34 1.375(9) . ?
C34 C35 1.392(7) . ?

loop_
_geom_torsion_atom_site_label_1
_geom_torsion_atom_site_label_2
_geom_torsion_atom_site_label_3
_geom_torsion_atom_site_label_4
_geom_torsion
_geom_torsion_site_symmetry_1
_geom_torsion_site_symmetry_2
_geom_torsion_site_symmetry_3
_geom_torsion_site_symmetry_4
_geom_torsion_publ_flag
C3 Rh P C11 109.5(2) . . . . ?
C1 Rh P C11 40.0(2) . . . . ?
C2 Rh P C11 72.9(2) . . . . ?
C4 Rh P C11 118.7(3) . . . . ?
C5 Rh P C11 45.1(3) . . . . ?
Cl1 Rh P C11 -150.5(2) . . . . ?
Cl2 Rh P C11 -56.2(2) . . . . ?
C3 Rh P C12 -123.8(2) . . . . ?
C1 Rh P C12 166.7(2) . . . . ?
C2 Rh P C12 -160.4(2) . . . . ?
C4 Rh P C12 -114.6(3) . . . . ?
C5 Rh P C12 171.8(3) . . . . ?
Cl1 Rh P C12 -23.8(2) . . . . ?
Cl2 Rh P C12 70.5(2) . . . . ?
C3 Rh P C10 -7.3(2) . . . . ?
C1 Rh P C10 -76.8(2) . . . . ?
C2 Rh P C10 -43.9(2) . . . . ?
C4 Rh P C10 1.9(3) . . . . ?
C5 Rh P C10 -71.7(3) . . . . ?
Cl1 Rh P C10 92.7(2) . . . . ?
Cl2 Rh P C10 -173.0(2) . . . . ?
C3 Rh C1 C2 -37.4(3) . . . . ?
C2 Rh C1 C2 0.000(2) . . . . ?
C4 Rh C1 C2 -80.5(3) . . . . ?
C5 Rh C1 C2 -115.6(4) . . . . ?
P Rh C1 C2 60.7(3) . . . . ?
Cl1 Rh C1 C2 -95.6(3) . . . . ?
Cl2 Rh C1 C2 158.6(3) . . . . ?
C3 Rh C1 C5 78.2(3) . . . . ?
C2 Rh C1 C5 115.6(4) . . . . ?
C4 Rh C1 C5 35.2(2) . . . . ?
C5 Rh C1 C5 0.0 . . . . ?
P Rh C1 C5 176.4(2) . . . . ?
Cl1 Rh C1 C5 20.0(4) . . . . ?
Cl2 Rh C1 C5 -85.8(2) . . . . ?
C5 C1 C2 C3 -6.5(5) . . . . ?
Rh C1 C2 C3 59.9(3) . . . . ?
C5 C1 C2 Rh -66.4(3) . . . . ?
Rh C1 C2 Rh 0.0 . . . . ?
C3 Rh C2 C3 0.000(2) . . . . ?
C1 Rh C2 C3 -118.2(4) . . . . ?
C4 Rh C2 C3 -38.9(2) . . . . ?
C5 Rh C2 C3 -79.5(3) . . . . ?
P Rh C2 C3 114.0(2) . . . . ?
Cl1 Rh C2 C3 20.7(3) . . . . ?
Cl2 Rh C2 C3 -146.0(2) . . . . ?
C3 Rh C2 C1 118.2(4) . . . . ?
C1 Rh C2 C1 0.000(1) . . . . ?
C4 Rh C2 C1 79.3(3) . . . . ?
C5 Rh C2 C1 38.7(3) . . . . ?
P Rh C2 C1 -127.8(2) . . . . ?
Cl1 Rh C2 C1 138.9(2) . . . . ?
Cl2 Rh C2 C1 -27.7(3) . . . . ?
C1 C2 C3 C4 6.0(5) . . . . ?
Rh C2 C3 C4 66.4(3) . . . . ?
C1 C2 C3 Rh -60.4(3) . . . . ?
Rh C2 C3 Rh 0.0 . . . . ?
C1 Rh C3 C2 37.3(2) . . . . ?
C2 Rh C3 C2 0.000(2) . . . . ?
C4 Rh C3 C2 115.5(4) . . . . ?
C5 Rh C3 C2 80.3(3) . . . . ?
P Rh C3 C2 -72.9(2) . . . . ?
Cl1 Rh C3 C2 -165.7(2) . . . . ?
Cl2 Rh C3 C2 74.4(4) . . . . ?
C1 Rh C3 C4 -78.1(3) . . . . ?
C2 Rh C3 C4 -115.5(4) . . . . ?
C4 Rh C3 C4 0.0 . . . . ?
C5 Rh C3 C4 -35.2(2) . . . . ?
P Rh C3 C4 171.6(2) . . . . ?
Cl1 Rh C3 C4 78.8(3) . . . . ?
Cl2 Rh C3 C4 -41.1(5) . . . . ?
C2 C3 C4 C5 -3.2(5) . . . . ?
Rh C3 C4 C5 61.5(3) . . . . ?
C2 C3 C4 Rh -64.6(3) . . . . ?
Rh C3 C4 Rh 0.0 . . . . ?
C3 Rh C4 C5 -119.4(4) . . . . ?
C1 Rh C4 C5 -37.3(2) . . . . ?
C2 Rh C4 C5 -80.5(3) . . . . ?
C5 Rh C4 C5 0.000(1) . . . . ?
P Rh C4 C5 -133.5(2) . . . . ?
Cl1 Rh C4 C5 135.9(2) . . . . ?
Cl2 Rh C4 C5 40.6(3) . . . . ?
C3 Rh C4 C3 0.0 . . . . ?
C1 Rh C4 C3 82.1(3) . . . . ?
C2 Rh C4 C3 38.9(3) . . . . ?
C5 Rh C4 C3 119.4(4) . . . . ?
P Rh C4 C3 -14.1(4) . . . . ?
Cl1 Rh C4 C3 -104.7(3) . . . . ?
Cl2 Rh C4 C3 160.0(2) . . . . ?
C3 C4 C5 C1 -0.9(4) . . . . ?
Rh C4 C5 C1 56.8(3) . . . . ?
C3 C4 C5 C6 178.8(4) . . . . ?
Rh C4 C5 C6 -123.5(4) . . . . ?
C3 C4 C5 Rh -57.7(3) . . . . ?
Rh C4 C5 Rh 0.0 . . . . ?
C2 C1 C5 C4 4.6(5) . . . . ?
Rh C1 C5 C4 -59.4(3) . . . . ?
C2 C1 C5 C6 -175.1(4) . . . . ?
Rh C1 C5 C6 120.9(4) . . . . ?
C2 C1 C5 Rh 64.0(3) . . . . ?
Rh C1 C5 Rh 0.0 . . . . ?
C3 Rh C5 C4 37.4(3) . . . . ?
C1 Rh C5 C4 119.5(4) . . . . ?
C2 Rh C5 C4 80.7(3) . . . . ?
C4 Rh C5 C4 0.000(1) . . . . ?
P Rh C5 C4 112.1(3) . . . . ?
Cl1 Rh C5 C4 -50.5(3) . . . . ?
Cl2 Rh C5 C4 -145.2(2) . . . . ?
C3 Rh C5 C1 -82.1(3) . . . . ?
C1 Rh C5 C1 0.0 . . . . ?
C2 Rh C5 C1 -38.8(3) . . . . ?
C4 Rh C5 C1 -119.5(4) . . . . ?
P Rh C5 C1 -7.4(4) . . . . ?
Cl1 Rh C5 C1 -170.1(2) . . . . ?
Cl2 Rh C5 C1 95.2(2) . . . . ?
C3 Rh C5 C6 162.2(4) . . . . ?
C1 Rh C5 C6 -115.7(5) . . . . ?
C2 Rh C5 C6 -154.5(4) . . . . ?
C4 Rh C5 C6 124.8(5) . . . . ?
P Rh C5 C6 -123.1(3) . . . . ?
Cl1 Rh C5 C6 74.3(4) . . . . ?
Cl2 Rh C5 C6 -20.4(4) . . . . ?
C4 C5 C6 C30 -128.6(4) . . . . ?
C1 C5 C6 C30 51.1(5) . . . . ?
Rh C5 C6 C30 136.3(3) . . . . ?
C4 C5 C6 C20 1.3(6) . . . . ?
C1 C5 C6 C20 -179.0(4) . . . . ?
Rh C5 C6 C20 -93.8(4) . . . . ?
C11 P C10 C14 159.7(3) . . . . ?
C12 P C10 C14 47.0(4) . . . . ?
Rh P C10 C14 -75.8(3) . . . . ?
C11 P C10 C13 29.7(4) . . . . ?
C12 P C10 C13 -83.0(4) . . . . ?
Rh P C10 C13 154.2(3) . . . . ?
C12 P C11 C15 -177.5(4) . . . . ?
C10 P C11 C15 70.7(4) . . . . ?
Rh P C11 C15 -46.7(4) . . . . ?
C12 P C11 C16 -52.7(4) . . . . ?
C10 P C11 C16 -164.5(4) . . . . ?
Rh P C11 C16 78.0(4) . . . . ?
C11 P C12 C18 78.8(4) . . . . ?
C10 P C12 C18 -169.7(3) . . . . ?
Rh P C12 C18 -52.9(4) . . . . ?
C11 P C12 C17 -49.0(4) . . . . ?
C10 P C12 C17 62.4(4) . . . . ?
Rh P C12 C17 179.3(3) . . . . ?
C5 C6 C20 C21 -100.4(5) . . . . ?
C30 C6 C20 C21 26.4(6) . . . . ?
C5 C6 C20 C25 78.2(5) . . . . ?
C30 C6 C20 C25 -155.0(4) . . . . ?
C25 C20 C21 C22 0.4(7) . . . . ?
C6 C20 C21 C22 179.1(4) . . . . ?
C20 C21 C22 C22 0.2(8) . . . . ?
C21 C22 C22 C24 -1.7(8) . . . . ?
C22 C22 C24 C25 2.8(8) . . . . ?
C22 C24 C25 C20 -2.2(9) . . . . ?
C21 C20 C25 C24 0.6(8) . . . . ?
C6 C20 C25 C24 -178.2(5) . . . . ?
C5 C6 C30 C31 -140.9(4) . . . . ?
C20 C6 C30 C31 91.8(5) . . . . ?
C5 C6 C30 C35 36.6(6) . . . . ?
C20 C6 C30 C35 -90.7(5) . . . . ?
C35 C30 C31 C32 0.3(7) . . . . ?
C6 C30 C31 C32 177.9(4) . . . . ?
C30 C31 C32 C33 -1.2(8) . . . . ?
C31 C32 C33 C34 1.1(8) . . . . ?
C32 C33 C34 C35 -0.2(8) . . . . ?
C33 C34 C35 C30 -0.6(8) . . . . ?
C31 C30 C35 C34 0.6(7) . . . . ?
C6 C30 C35 C34 -177.0(4) . . . . ?
